data_7122922
loop_
_publ_author_name
'Murai, Masahito'
'Ogita, Takuya'
'Takai, Kazuhiko'

_publ_section_title
;
 Regioselective Arene Homologation through Rhenium-Catalyzed Deoxygenative
 Aromatization of 7-Oxabicyclo[2.2.1]hepta-2,5-dienes
;
_journal_name_full 'Chemical Communications'
_journal_paper_doi 10.1039/C9CC00270G
_journal_year 2019
_chemical_formula_moiety 'C26 H20 O5'
_chemical_formula_sum 'C26 H20 O5'
_chemical_formula_weight 412.44
_chemical_melting_point 474
_chemical_name_common '1,2-Ph shift'
_chemical_name_systematic 'Dimethyl 1-oxo-2,4-diphenyl-1,2-dihydronaphthalene-2,3-dicarboxylate'
_space_group_crystal_system monoclinic
_space_group_IT_number 14
_space_group_name_Hall '-P 2ybc'
_space_group_name_H-M_alt 'P 1 21/c 1'
_symmetry_space_group_name_Hall '-P 2ybc'
_symmetry_space_group_name_H-M 'P 1 21/c 1'
_atom_sites_solution_hydrogens geom
_atom_sites_solution_primary direct
_atom_sites_solution_secondary difmap
_audit_update_record
;
2018-10-15 deposited with the CCDC.
2019-01-31 downloaded from the CCDC.
;
_cell_angle_alpha 90.0000
_cell_angle_beta 96.731(8)
_cell_angle_gamma 90.0000
_cell_formula_units_Z 4
_cell_length_a 15.7487(10)
_cell_length_b 7.427(5)
_cell_length_c 17.812(11)
_cell_measurement_reflns_used 5871
_cell_measurement_temperature 110
_cell_measurement_theta_max 31.20
_cell_measurement_theta_min 2.30
_cell_volume 2069.0(19)
_computing_cell_refinement 'CrystalClear-SM Expert 2.0 r16'
_computing_data_collection 'CrystalClear-SM Expert 2.0 r16 (Rigaku, 2014)'
_computing_data_reduction 'CrystalClear-SM Expert 2.0 r16'
_computing_molecular_graphics 'CrystalStructure 4.1'
_computing_publication_material 'CrystalStructure 4.1 (Rigaku, 2014)'
_computing_structure_refinement 'SHELXL97 (Sheldrick, 2008)'
_computing_structure_solution 'SHELXS97 (Sheldrick, 2008)'
_diffrn_ambient_temperature 110
_diffrn_detector_area_resol_mean 7.111
_diffrn_measured_fraction_theta_full 0.999
_diffrn_measured_fraction_theta_max 0.999
_diffrn_measurement_device_type 'Rigaku Saturn724'
_diffrn_measurement_method \w
_diffrn_radiation_type 'Mo K\a'
_diffrn_radiation_wavelength 0.71075
_diffrn_reflns_av_R_equivalents 0.0969
_diffrn_reflns_Laue_measured_fraction_full 0.000
_diffrn_reflns_Laue_measured_fraction_max 0.000
_diffrn_reflns_limit_h_max 20
_diffrn_reflns_limit_h_min -20
_diffrn_reflns_limit_k_max 9
_diffrn_reflns_limit_k_min -9
_diffrn_reflns_limit_l_max 23
_diffrn_reflns_limit_l_min -23
_diffrn_reflns_number 32142
_diffrn_reflns_point_group_measured_fraction_full 0.000
_diffrn_reflns_point_group_measured_fraction_max 0.000
_diffrn_reflns_theta_full 27.500
_diffrn_reflns_theta_max 27.500
_diffrn_reflns_theta_min 3.036
_diffrn_standards_number 0
_exptl_absorpt_coefficient_mu 0.091
_exptl_absorpt_correction_T_max 0.991
_exptl_absorpt_correction_T_min 0.851
_exptl_absorpt_correction_type multi-scan
_exptl_absorpt_process_details 'REQAB (Rigaku, 1998)'
_exptl_crystal_colour yellow
_exptl_crystal_density_diffrn 1.324
_exptl_crystal_density_method 'not measured'
_exptl_crystal_description block
_exptl_crystal_F_000 864.00
_exptl_crystal_recrystallization_method 'Re-crystallisation from solvent: dichloromethane'
_exptl_crystal_size_max 0.240
_exptl_crystal_size_mid 0.240
_exptl_crystal_size_min 0.100
_refine_diff_density_max 0.26
_refine_diff_density_min -0.27
_refine_ls_extinction_method none
_refine_ls_goodness_of_fit_ref 1.242
_refine_ls_hydrogen_treatment constr
_refine_ls_number_parameters 280
_refine_ls_number_reflns 4746
_refine_ls_number_restraints 0
_refine_ls_R_factor_all 0.1148
_refine_ls_R_factor_gt 0.0994
_refine_ls_shift/su_max 0.000
_refine_ls_structure_factor_coef Fsqd
_refine_ls_weighting_details 'w = 1/[\s^2^(Fo^2^)+(0.0826P)^2^+2.2072P] where P=(Fo^2^+2Fc^2^)/3'
_refine_ls_weighting_scheme calc
_refine_ls_wR_factor_gt 0.2134
_refine_ls_wR_factor_ref 0.2221
_reflns_number_gt 4236
_reflns_number_total 4746
_reflns_threshold_expression F^2^>2.0\s(F^2^)
_cod_data_source_file c9cc00270g2.cif
_cod_data_source_block 6729-HoriS-deO3
_cod_database_code 7122922

loop_
_symmetry_equiv_pos_site_id
_space_group_symop_operation_xyz
1 +X,+Y,+Z
2 -X,1/2+Y,1/2-Z
3 -X,-Y,-Z
4 +X,1/2-Y,1/2+Z

loop_
_atom_site_label
_atom_site_type_symbol
_atom_site_fract_x
_atom_site_fract_y
_atom_site_fract_z
_atom_site_U_iso_or_equiv
_atom_site_adp_type
_atom_site_occupancy
_atom_site_site_symmetry_multiplicity
_atom_site_calc_flag
_atom_site_refinement_flags
O1 O 0.67826(15) 0.9329(3) 0.62670(12) 0.0222(5) Uani 1 4 d .
O2 O 0.82399(15) 0.7931(3) 0.75706(12) 0.0256(5) Uani 1 4 d .
O3 O 0.89108(15) 0.4031(3) 0.68456(12) 0.0267(6) Uani 1 4 d .
O4 O 0.87304(14) 0.8164(3) 0.64382(12) 0.0225(5) Uani 1 4 d .
O5 O 0.92749(13) 0.4388(3) 0.56675(12) 0.0218(5) Uani 1 4 d .
C1 C 0.6863(2) 0.7804(4) 0.60311(16) 0.0171(6) Uani 1 4 d .
C2 C 0.74847(19) 0.6441(4) 0.64525(16) 0.0152(6) Uani 1 4 d .
C3 C 0.78771(18) 0.5216(4) 0.58938(16) 0.0144(6) Uani 1 4 d .
C4 C 0.74649(19) 0.4793(4) 0.52121(16) 0.0164(6) Uani 1 4 d .
C5 C 0.66224(19) 0.5620(4) 0.49544(16) 0.0167(6) Uani 1 4 d .
C6 C 0.6098(2) 0.5003(4) 0.43174(17) 0.0189(6) Uani 1 4 d .
C7 C 0.5315(2) 0.5799(5) 0.40950(17) 0.0206(7) Uani 1 4 d .
C8 C 0.5023(2) 0.7246(4) 0.44973(17) 0.0201(7) Uani 1 4 d .
C9 C 0.5542(2) 0.7896(4) 0.51224(17) 0.0195(7) Uani 1 4 d .
C10 C 0.6327(2) 0.7095(4) 0.53560(16) 0.0173(6) Uani 1 4 d .
C11 C 0.8187(2) 0.7578(4) 0.69083(17) 0.0181(6) Uani 1 4 d .
C12 C 0.9450(2) 0.9196(5) 0.6787(2) 0.0336(9) Uani 1 4 d .
C13 C 0.87269(19) 0.4459(4) 0.61901(17) 0.0172(6) Uani 1 4 d .
C14 C 1.0114(2) 0.3669(6) 0.5917(2) 0.0356(9) Uani 1 4 d .
C15 C 0.77789(19) 0.3373(4) 0.47160(17) 0.0179(6) Uani 1 4 d .
C16 C 0.7875(2) 0.1599(4) 0.49790(19) 0.0243(7) Uani 1 4 d .
C17 C 0.8139(3) 0.0255(5) 0.4514(2) 0.0351(9) Uani 1 4 d .
C18 C 0.8316(2) 0.0672(6) 0.3788(2) 0.0356(10) Uani 1 4 d .
C19 C 0.8233(2) 0.2420(6) 0.35291(19) 0.0302(8) Uani 1 4 d .
C20 C 0.7960(2) 0.3771(5) 0.39871(17) 0.0236(7) Uani 1 4 d .
C21 C 0.69306(19) 0.5394(4) 0.69717(16) 0.0161(6) Uani 1 4 d .
C22 C 0.6494(2) 0.6348(5) 0.74848(17) 0.0200(7) Uani 1 4 d .
C23 C 0.5957(2) 0.5464(5) 0.79301(17) 0.0245(7) Uani 1 4 d .
C24 C 0.5843(2) 0.3610(5) 0.78614(17) 0.0221(7) Uani 1 4 d .
C25 C 0.6279(2) 0.2641(4) 0.73575(17) 0.0187(6) Uani 1 4 d .
C26 C 0.68205(18) 0.3539(4) 0.69160(16) 0.0150(6) Uani 1 4 d .
H1 H 0.62828 0.4024 0.40339 0.0227 Uiso 1 4 calc R
H2 H 0.4969 0.5355 0.36617 0.0247 Uiso 1 4 calc R
H3 H 0.44809 0.77737 0.43454 0.0242 Uiso 1 4 calc R
H4 H 0.53582 0.88973 0.53936 0.0234 Uiso 1 4 calc R
H5C H 0.92415 1.02648 0.70315 0.0404 Uiso 1 4 calc R
H6B H 0.98081 0.95689 0.64006 0.0404 Uiso 1 4 calc R
H7A H 0.97883 0.84534 0.71671 0.0404 Uiso 1 4 calc R
H8C H 1.03912 0.44111 0.63298 0.0427 Uiso 1 4 calc R
H9B H 1.04609 0.36786 0.54943 0.0427 Uiso 1 4 calc R
H10A H 1.0059 0.24309 0.60945 0.0427 Uiso 1 4 calc R
H11 H 0.77587 0.13119 0.54766 0.0292 Uiso 1 4 calc R
H12 H 0.81991 -0.09483 0.46928 0.0421 Uiso 1 4 calc R
H13 H 0.84933 -0.02467 0.34697 0.0427 Uiso 1 4 calc R
H14 H 0.8362 0.27048 0.3035 0.0363 Uiso 1 4 calc R
H15 H 0.78979 0.49694 0.38019 0.0283 Uiso 1 4 calc R
H16 H 0.6565 0.76152 0.75295 0.0240 Uiso 1 4 calc R
H17 H 0.56686 0.61228 0.82806 0.0294 Uiso 1 4 calc R
H18 H 0.54685 0.30058 0.81582 0.0265 Uiso 1 4 calc R
H19 H 0.62081 0.1373 0.73144 0.0224 Uiso 1 4 calc R
H20 H 0.71176 0.28742 0.65731 0.0180 Uiso 1 4 calc R

loop_
_atom_site_aniso_label
_atom_site_aniso_U_11
_atom_site_aniso_U_22
_atom_site_aniso_U_33
_atom_site_aniso_U_12
_atom_site_aniso_U_13
_atom_site_aniso_U_23
O1 0.0284(13) 0.0164(12) 0.0214(11) 0.0019(10) 0.0014(9) -0.0026(9)
O2 0.0309(13) 0.0268(13) 0.0181(11) -0.0048(11) -0.0006(9) -0.0029(10)
O3 0.0210(12) 0.0390(15) 0.0195(11) 0.0029(11) -0.0001(9) 0.0092(10)
O4 0.0216(12) 0.0224(12) 0.0232(11) -0.0074(10) 0.0011(9) 0.0005(9)
O5 0.0147(11) 0.0315(13) 0.0196(11) 0.0032(10) 0.0039(8) 0.0016(10)
C1 0.0195(15) 0.0176(16) 0.0143(14) -0.0009(12) 0.0029(11) 0.0010(12)
C2 0.0167(14) 0.0141(14) 0.0148(13) -0.0001(12) 0.0020(11) 0.0003(11)
C3 0.0149(14) 0.0150(14) 0.0136(13) 0.0002(12) 0.0026(11) 0.0035(11)
C4 0.0185(15) 0.0193(15) 0.0118(13) -0.0029(12) 0.0035(11) 0.0012(12)
C5 0.0172(15) 0.0175(15) 0.0155(14) -0.0038(12) 0.0027(11) 0.0048(12)
C6 0.0207(16) 0.0190(16) 0.0168(14) -0.0024(13) 0.0008(12) -0.0011(12)
C7 0.0207(16) 0.0261(17) 0.0137(14) -0.0022(13) -0.0036(11) 0.0026(13)
C8 0.0170(15) 0.0240(17) 0.0185(15) 0.0009(13) -0.0014(12) 0.0076(13)
C9 0.0225(16) 0.0154(16) 0.0204(15) 0.0030(13) 0.0020(12) 0.0029(12)
C10 0.0225(16) 0.0169(15) 0.0127(14) -0.0018(13) 0.0036(11) 0.0034(12)
C11 0.0208(15) 0.0137(15) 0.0191(15) 0.0004(12) -0.0006(12) 0.0008(12)
C12 0.0241(18) 0.037(2) 0.039(2) -0.0156(16) 0.0012(15) -0.0092(17)
C13 0.0170(15) 0.0176(15) 0.0172(14) -0.0025(12) 0.0031(11) 0.0009(12)
C14 0.0159(16) 0.051(2) 0.041(2) 0.0062(17) 0.0085(14) 0.0162(19)
C15 0.0139(14) 0.0227(17) 0.0169(14) -0.0010(12) 0.0012(11) -0.0034(12)
C16 0.0262(17) 0.0222(18) 0.0257(17) -0.0004(14) 0.0081(13) -0.0033(14)
C17 0.036(2) 0.025(2) 0.046(2) -0.0010(16) 0.0127(17) -0.0120(17)
C18 0.0217(18) 0.047(2) 0.038(2) 0.0015(16) 0.0027(15) -0.0280(19)
C19 0.0184(17) 0.051(2) 0.0208(16) -0.0009(16) 0.0013(13) -0.0109(16)
C20 0.0171(15) 0.037(2) 0.0164(14) -0.0031(14) 0.0011(12) -0.0027(14)
C21 0.0182(15) 0.0177(16) 0.0117(13) -0.0017(12) -0.0011(11) 0.0012(11)
C22 0.0240(16) 0.0192(16) 0.0169(14) -0.0005(13) 0.0029(12) -0.0010(12)
C23 0.0264(18) 0.0318(19) 0.0166(15) 0.0070(15) 0.0078(13) -0.0016(14)
C24 0.0202(16) 0.0297(18) 0.0167(14) 0.0026(14) 0.0035(12) 0.0064(13)
C25 0.0183(15) 0.0175(16) 0.0194(15) 0.0001(12) -0.0016(11) 0.0007(12)
C26 0.0142(14) 0.0180(15) 0.0123(13) 0.0018(12) -0.0005(10) 0.0010(11)

loop_
_atom_type_symbol
_atom_type_description
_atom_type_scat_dispersion_real
_atom_type_scat_dispersion_imag
_atom_type_scat_source
C C 0.0033 0.0016
;
International Tables for Crystallography
(Vol. C, Tables 4.2.6.8 and 6.1.1.4)
;
H H 0.0000 0.0000
;
International Tables for Crystallography
(Vol. C, Table 6.1.1.4)
;
O O 0.0106 0.0060
;
International Tables for Crystallography
(Vol. C, Tables 4.2.6.8 and 6.1.1.4)
;

loop_
_geom_angle_atom_site_label_1
_geom_angle_atom_site_label_2
_geom_angle_atom_site_label_3
_geom_angle
_geom_angle_publ_flag
C11 O4 C12 115.4(3) yes
C13 O5 C14 116.1(2) yes
O1 C1 C2 121.8(3) yes
O1 C1 C10 122.5(3) yes
C2 C1 C10 115.5(3) yes
C1 C2 C3 110.8(2) yes
C1 C2 C11 105.8(2) yes
C1 C2 C21 104.4(2) yes
C3 C2 C11 110.3(2) yes
C3 C2 C21 112.8(2) yes
C11 C2 C21 112.2(2) yes
C2 C3 C4 122.5(3) yes
C2 C3 C13 114.1(2) yes
C4 C3 C13 123.4(3) yes
C3 C4 C5 120.1(3) yes
C3 C4 C15 122.7(3) yes
C5 C4 C15 117.0(2) yes
C4 C5 C6 122.4(3) yes
C4 C5 C10 119.9(3) yes
C6 C5 C10 117.7(3) yes
C5 C6 C7 120.9(3) yes
C6 C7 C8 121.1(3) yes
C7 C8 C9 118.8(3) yes
C8 C9 C10 120.6(3) yes
C1 C10 C5 119.7(3) yes
C1 C10 C9 119.5(3) yes
C5 C10 C9 120.9(3) yes
O2 C11 O4 124.6(3) yes
O2 C11 C2 126.8(3) yes
O4 C11 C2 108.7(2) yes
O3 C13 O5 123.9(3) yes
O3 C13 C3 122.9(3) yes
O5 C13 C3 113.1(2) yes
C4 C15 C16 119.7(3) yes
C4 C15 C20 121.3(3) yes
C16 C15 C20 119.0(3) yes
C15 C16 C17 120.2(3) yes
C16 C17 C18 120.0(4) yes
C17 C18 C19 120.0(4) yes
C18 C19 C20 120.4(3) yes
C15 C20 C19 120.3(3) yes
C2 C21 C22 119.3(3) yes
C2 C21 C26 121.8(3) yes
C22 C21 C26 118.8(3) yes
C21 C22 C23 120.8(3) yes
C22 C23 C24 119.9(3) yes
C23 C24 C25 120.0(3) yes
C24 C25 C26 119.7(3) yes
C21 C26 C25 120.8(3) yes
C5 C6 H1 119.538 no
C7 C6 H1 119.547 no
C6 C7 H2 119.436 no
C8 C7 H2 119.446 no
C7 C8 H3 120.620 no
C9 C8 H3 120.625 no
C8 C9 H4 119.686 no
C10 C9 H4 119.677 no
O4 C12 H5C 109.466 no
O4 C12 H6B 109.480 no
O4 C12 H7A 109.467 no
H5C C12 H6B 109.473 no
H5C C12 H7A 109.462 no
H6B C12 H7A 109.478 no
O5 C14 H8C 109.470 no
O5 C14 H9B 109.475 no
O5 C14 H10A 109.478 no
H8C C14 H9B 109.469 no
H8C C14 H10A 109.470 no
H9B C14 H10A 109.465 no
C15 C16 H11 119.883 no
C17 C16 H11 119.887 no
C16 C17 H12 119.970 no
C18 C17 H12 119.982 no
C17 C18 H13 120.007 no
C19 C18 H13 119.999 no
C18 C19 H14 119.791 no
C20 C19 H14 119.788 no
C15 C20 H15 119.872 no
C19 C20 H15 119.865 no
C21 C22 H16 119.610 no
C23 C22 H16 119.597 no
C22 C23 H17 120.071 no
C24 C23 H17 120.073 no
C23 C24 H18 120.006 no
C25 C24 H18 119.994 no
C24 C25 H19 120.141 no
C26 C25 H19 120.128 no
C21 C26 H20 119.586 no
C25 C26 H20 119.579 no

loop_
_geom_bond_atom_site_label_1
_geom_bond_atom_site_label_2
_geom_bond_distance
_geom_bond_publ_flag
O1 C1 1.220(4) yes
O2 C11 1.202(4) yes
O3 C13 1.212(4) yes
O4 C11 1.338(4) yes
O4 C12 1.447(4) yes
O5 C13 1.343(4) yes
O5 C14 1.446(4) yes
C1 C2 1.541(4) yes
C1 C10 1.482(4) yes
C2 C3 1.531(4) yes
C2 C11 1.544(4) yes
C2 C21 1.552(4) yes
C3 C4 1.345(4) yes
C3 C13 1.490(4) yes
C4 C5 1.485(4) yes
C4 C15 1.496(4) yes
C5 C6 1.400(4) yes
C5 C10 1.417(4) yes
C6 C7 1.383(4) yes
C7 C8 1.399(5) yes
C8 C9 1.388(4) yes
C9 C10 1.392(4) yes
C15 C16 1.401(5) yes
C15 C20 1.393(5) yes
C16 C17 1.392(5) yes
C17 C18 1.389(6) yes
C18 C19 1.379(6) yes
C19 C20 1.392(5) yes
C21 C22 1.399(5) yes
C21 C26 1.391(4) yes
C22 C23 1.390(5) yes
C23 C24 1.392(5) yes
C24 C25 1.392(5) yes
C25 C26 1.395(4) yes
C6 H1 0.950 no
C7 H2 0.950 no
C8 H3 0.950 no
C9 H4 0.950 no
C12 H5C 0.980 no
C12 H6B 0.980 no
C12 H7A 0.980 no
C14 H8C 0.980 no
C14 H9B 0.980 no
C14 H10A 0.980 no
C16 H11 0.950 no
C17 H12 0.950 no
C18 H13 0.950 no
C19 H14 0.950 no
C20 H15 0.950 no
C22 H16 0.950 no
C23 H17 0.950 no
C24 H18 0.950 no
C25 H19 0.950 no
C26 H20 0.950 no

loop_
_geom_contact_atom_site_label_1
_geom_contact_atom_site_label_2
_geom_contact_distance
_geom_contact_publ_flag
_geom_contact_site_symmetry_2
O1 O2 3.238(3) no .
O1 O4 3.167(3) no .
O1 C9 2.859(4) no .
O1 C11 2.701(4) no .
O1 C21 3.178(4) no .
O1 C22 3.169(4) no .
O2 O3 3.391(4) no .
O2 C1 3.292(4) no .
O2 C3 3.594(4) no .
O2 C12 2.662(5) no .
O2 C21 2.902(4) no .
O2 C22 2.978(4) no .
O3 O4 3.159(4) no .
O3 C2 2.893(4) no .
O3 C4 3.524(4) no .
O3 C11 2.878(4) no .
O3 C14 2.671(5) no .
O3 C21 3.312(4) no .
O3 C26 3.329(4) no .
O4 O5 3.280(4) no .
O4 C1 2.958(4) no .
O4 C3 2.689(4) no .
O4 C13 2.787(4) no .
O5 C4 2.886(4) no .
O5 C15 2.838(4) no .
O5 C16 3.166(4) no .
O5 C20 3.464(4) no .
C1 C4 2.890(5) no .
C1 C22 2.926(5) no .
C1 C26 3.542(5) no .
C2 C5 2.913(4) no .
C3 C10 2.877(4) no .
C3 C16 3.142(5) no .
C3 C20 3.579(5) no .
C3 C26 2.889(4) no .
C4 C21 3.369(5) no .
C4 C26 3.440(5) no .
C5 C8 2.825(4) no .
C5 C16 3.576(5) no .
C5 C20 3.185(5) no .
C5 C21 3.573(5) no .
C6 C9 2.781(5) no .
C6 C15 2.921(4) no .
C6 C20 3.192(5) no .
C7 C10 2.770(4) no .
C10 C21 3.184(4) no .
C11 C13 2.825(5) no .
C11 C22 3.105(5) no .
C13 C15 2.976(4) no .
C13 C16 3.207(5) no .
C13 C21 3.369(4) no .
C13 C26 3.473(4) no .
C15 C18 2.793(5) no .
C16 C19 2.775(5) no .
C17 C20 2.778(6) no .
C21 C24 2.799(5) no .
C22 C25 2.780(5) no .
C23 C26 2.781(5) no .
O1 C16 3.463(4) no 1_565
O1 C25 3.288(4) no 1_565
O1 C26 3.332(4) no 1_565
O2 C14 3.556(4) no 2_756
O2 C18 3.438(5) no 4_555
O2 C20 3.580(4) no 4_565
O3 C12 3.337(4) no 2_746
O3 C19 3.471(5) no 4_555
O5 C14 3.407(5) no 3_766
C5 C8 3.577(5) no 3_666
C6 C8 3.353(5) no 3_666
C6 C9 3.592(5) no 3_666
C7 C8 3.464(5) no 3_666
C7 C9 3.425(5) no 3_666
C7 C10 3.585(5) no 3_666
C7 C25 3.580(4) no 3_666
C8 C5 3.577(5) no 3_666
C8 C6 3.353(5) no 3_666
C8 C7 3.464(5) no 3_666
C9 C6 3.592(5) no 3_666
C9 C7 3.425(5) no 3_666
C9 C9 3.563(5) no 3_676
C10 C7 3.585(5) no 3_666
C12 O3 3.337(4) no 2_756
C14 O2 3.556(4) no 2_746
C14 O5 3.407(5) no 3_766
C14 C20 3.566(5) no 3_766
C16 O1 3.463(4) no 1_545
C18 O2 3.438(5) no 4_554
C19 O3 3.471(5) no 4_554
C19 C25 3.510(4) no 4_554
C19 C26 3.494(4) no 4_554
C20 O2 3.580(4) no 4_564
C20 C14 3.566(5) no 3_766
C25 O1 3.288(4) no 1_545
C25 C7 3.580(4) no 3_666
C25 C19 3.510(4) no 4_555
C26 O1 3.332(4) no 1_545
C26 C19 3.494(4) no 4_555
O1 H4 2.5956 no .
O1 H16 2.6410 no .
O2 H5C 2.6017 no .
O2 H7A 2.6503 no .
O2 H16 2.6406 no .
O3 H7A 3.5837 no .
O3 H8C 2.6195 no .
O3 H10A 2.6530 no .
O3 H11 3.5040 no .
O3 H20 2.9372 no .
O5 H11 3.2936 no .
C1 H4 2.6329 no .
C1 H16 2.7670 no .
C2 H16 2.6814 no .
C2 H20 2.7253 no .
C3 H11 2.9937 no .
C3 H20 2.5018 no .
C4 H1 2.6981 no .
C4 H11 2.6585 no .
C4 H15 2.6820 no .
C4 H20 2.9183 no .
C5 H2 3.2734 no .
C5 H4 3.2965 no .
C5 H15 3.0739 no .
C5 H20 3.5428 no .
C6 H3 3.2793 no .
C6 H15 3.0802 no .
C7 H4 3.2579 no .
C8 H1 3.2748 no .
C9 H2 3.2547 no .
C10 H1 3.2731 no .
C10 H3 3.2741 no .
C11 H5C 2.5891 no .
C11 H6B 3.1723 no .
C11 H7A 2.5927 no .
C11 H16 2.9006 no .
C13 H8C 2.6039 no .
C13 H9B 3.1816 no .
C13 H10A 2.6043 no .
C13 H11 2.9914 no .
C13 H20 2.9460 no .
C15 H1 2.5671 no .
C15 H12 3.2785 no .
C15 H14 3.2710 no .
C16 H1 3.3725 no .
C16 H13 3.2664 no .
C16 H15 3.2682 no .
C16 H20 3.3428 no .
C17 H14 3.2538 no .
C18 H11 3.2650 no .
C18 H15 3.2592 no .
C19 H1 3.5076 no .
C19 H12 3.2534 no .
C20 H1 2.6595 no .
C20 H11 3.2671 no .
C20 H13 3.2621 no .
C21 H17 3.2809 no .
C21 H19 3.2789 no .
C22 H18 3.2653 no .
C22 H20 3.2607 no .
C23 H19 3.2696 no .
C24 H16 3.2631 no .
C24 H20 3.2666 no .
C25 H17 3.2692 no .
C26 H11 3.5184 no .
C26 H16 3.2598 no .
C26 H18 3.2696 no .
H1 H2 2.3187 no .
H1 H15 2.7166 no .
H2 H3 2.3495 no .
H3 H4 2.3423 no .
H7A H8C 3.5314 no .
H11 H12 2.3399 no .
H11 H20 2.5773 no .
H12 H13 2.3386 no .
H13 H14 2.3259 no .
H14 H15 2.3373 no .
H16 H17 2.3354 no .
H17 H18 2.3431 no .
H18 H19 2.3445 no .
H19 H20 2.3413 no .
O1 H3 3.0449 no 3_676
O1 H11 2.6499 no 1_565
O1 H19 2.6457 no 1_565
O1 H20 2.7280 no 1_565
O2 H8C 2.9499 no 2_756
O2 H10A 3.3876 no 2_756
O2 H13 2.5593 no 4_555
O2 H14 3.3448 no 4_565
O2 H15 2.7942 no 4_565
O3 H5C 2.8570 no 1_545
O3 H5C 3.4560 no 2_746
O3 H6B 3.5372 no 2_746
O3 H7A 2.5747 no 2_746
O3 H13 3.1722 no 4_555
O3 H14 2.7066 no 4_555
O4 H11 3.1825 no 1_565
O4 H12 3.1923 no 1_565
O5 H9B 2.5920 no 3_766
C1 H11 3.1751 no 1_565
C1 H12 3.4852 no 1_565
C4 H12 3.5284 no 1_565
C5 H3 3.3814 no 3_666
C6 H3 3.3565 no 3_666
C6 H17 3.4432 no 4_564
C6 H18 3.1240 no 4_554
C7 H17 2.7985 no 4_564
C7 H18 3.3049 no 4_554
C8 H4 2.9381 no 3_676
C8 H17 2.7773 no 4_564
C9 H2 3.4021 no 3_666
C9 H3 3.3544 no 3_676
C9 H4 2.8670 no 3_676
C9 H17 3.3894 no 4_564
C10 H2 3.3725 no 3_666
C11 H13 3.2634 no 4_555
C12 H8C 3.3373 no 2_756
C12 H10A 2.9142 no 1_565
C12 H13 3.4141 no 3_766
C13 H5C 3.5101 no 1_545
C14 H5C 3.5868 no 1_545
C14 H6B 3.2167 no 1_545
C14 H7A 3.4025 no 2_746
C14 H9B 3.2376 no 3_766
C14 H13 3.4503 no 3_756
C14 H15 3.2723 no 3_766
C15 H9B 3.5864 no 3_766
C18 H6B 3.0183 no 3_766
C18 H10A 3.4327 no 3_756
C19 H6B 3.4102 no 3_766
C19 H7A 3.5468 no 3_766
C19 H8C 3.1891 no 3_766
C20 H8C 3.0372 no 3_766
C20 H9B 3.1755 no 3_766
C21 H2 3.1211 no 3_666
C21 H13 3.4131 no 4_555
C22 H2 3.1583 no 3_666
C22 H13 3.5166 no 4_555
C22 H18 3.3984 no 2_656
C23 H2 3.0930 no 3_666
C23 H18 3.3680 no 2_656
C23 H19 3.4533 no 2_656
C24 H1 2.8859 no 4_555
C24 H2 2.9622 no 3_666
C24 H17 3.4762 no 2_646
C25 H1 3.2312 no 4_555
C25 H2 2.9222 no 3_666
C25 H3 3.1427 no 3_666
C25 H14 3.3696 no 4_555
C25 H17 3.3397 no 2_646
C26 H2 2.9995 no 3_666
C26 H3 3.0198 no 3_666
C26 H14 3.0959 no 4_555
H1 C24 2.8859 no 4_554
H1 C25 3.2312 no 4_554
H1 H3 3.5180 no 3_666
H1 H18 2.4251 no 4_554
H1 H19 3.0654 no 4_554
H2 C9 3.4021 no 3_666
H2 C10 3.3725 no 3_666
H2 C21 3.1211 no 3_666
H2 C22 3.1583 no 3_666
H2 C23 3.0930 no 3_666
H2 C24 2.9622 no 3_666
H2 C25 2.9222 no 3_666
H2 C26 2.9995 no 3_666
H2 H17 2.9484 no 4_564
H2 H18 3.4556 no 3_666
H2 H18 2.7962 no 4_554
H2 H19 3.4072 no 3_666
H2 H19 3.5088 no 4_554
H2 H20 3.5187 no 3_666
H3 O1 3.0449 no 3_676
H3 C5 3.3814 no 3_666
H3 C6 3.3565 no 3_666
H3 C9 3.3544 no 3_676
H3 C25 3.1427 no 3_666
H3 C26 3.0198 no 3_666
H3 H1 3.5180 no 3_666
H3 H4 2.5230 no 3_676
H3 H17 2.9324 no 4_564
H3 H19 3.0931 no 3_666
H3 H20 2.8775 no 3_666
H4 C8 2.9381 no 3_676
H4 C9 2.8670 no 3_676
H4 H3 2.5230 no 3_676
H4 H4 2.3561 no 3_676
H4 H17 3.4379 no 2_656
H4 H18 3.0943 no 2_656
H5C O3 2.8570 no 1_565
H5C O3 3.4560 no 2_756
H5C C13 3.5101 no 1_565
H5C C14 3.5868 no 1_565
H5C H7A 3.0772 no 2_756
H5C H8C 2.9767 no 2_756
H5C H10A 2.7450 no 1_565
H5C H11 3.4946 no 1_565
H5C H14 2.8227 no 4_565
H6B O3 3.5372 no 2_756
H6B C14 3.2167 no 1_565
H6B C18 3.0183 no 3_766
H6B C19 3.4102 no 3_766
H6B H10A 2.2410 no 1_565
H6B H13 2.7052 no 3_766
H6B H14 3.3894 no 3_766
H7A O3 2.5747 no 2_756
H7A C14 3.4025 no 2_756
H7A C19 3.5468 no 3_766
H7A H5C 3.0772 no 2_746
H7A H8C 2.8163 no 2_756
H7A H10A 3.5706 no 1_565
H7A H10A 3.1698 no 2_756
H7A H13 3.3322 no 3_766
H7A H14 3.0986 no 3_766
H8C O2 2.9499 no 2_746
H8C C12 3.3373 no 2_746
H8C C19 3.1891 no 3_766
H8C C20 3.0372 no 3_766
H8C H5C 2.9767 no 2_746
H8C H7A 2.8163 no 2_746
H8C H13 3.5543 no 3_756
H8C H14 3.0337 no 3_766
H8C H15 2.7704 no 3_766
H9B O5 2.5920 no 3_766
H9B C14 3.2376 no 3_766
H9B C15 3.5864 no 3_766
H9B C20 3.1755 no 3_766
H9B H9B 2.9089 no 3_766
H9B H12 2.9734 no 3_756
H9B H13 3.4499 no 3_756
H9B H15 2.9156 no 3_766
H10A O2 3.3876 no 2_746
H10A C12 2.9142 no 1_545
H10A C18 3.4327 no 3_756
H10A H5C 2.7450 no 1_545
H10A H6B 2.2410 no 1_545
H10A H7A 3.5706 no 1_545
H10A H7A 3.1698 no 2_746
H10A H12 3.4068 no 3_756
H10A H13 2.8315 no 3_756
H11 O1 2.6499 no 1_545
H11 O4 3.1825 no 1_545
H11 C1 3.1751 no 1_545
H11 H5C 3.4946 no 1_545
H12 O4 3.1923 no 1_545
H12 C1 3.4852 no 1_545
H12 C4 3.5284 no 1_545
H12 H9B 2.9734 no 3_756
H12 H10A 3.4068 no 3_756
H12 H15 3.4292 no 1_545
H13 O2 2.5593 no 4_554
H13 O3 3.1722 no 4_554
H13 C11 3.2634 no 4_554
H13 C12 3.4141 no 3_766
H13 C14 3.4503 no 3_756
H13 C21 3.4131 no 4_554
H13 C22 3.5166 no 4_554
H13 H6B 2.7052 no 3_766
H13 H7A 3.3322 no 3_766
H13 H8C 3.5543 no 3_756
H13 H9B 3.4499 no 3_756
H13 H10A 2.8315 no 3_756
H14 O2 3.3448 no 4_564
H14 O3 2.7066 no 4_554
H14 C25 3.3696 no 4_554
H14 C26 3.0959 no 4_554
H14 H5C 2.8227 no 4_564
H14 H6B 3.3894 no 3_766
H14 H7A 3.0986 no 3_766
H14 H8C 3.0337 no 3_766
H14 H19 3.5500 no 4_554
H14 H20 3.1000 no 4_554
H15 O2 2.7942 no 4_564
H15 C14 3.2723 no 3_766
H15 H8C 2.7704 no 3_766
H15 H9B 2.9156 no 3_766
H15 H12 3.4292 no 1_565
H15 H16 3.4126 no 4_564
H16 H15 3.4126 no 4_565
H16 H18 3.3047 no 2_656
H16 H19 2.8638 no 1_565
H17 C6 3.4432 no 4_565
H17 C7 2.7985 no 4_565
H17 C8 2.7773 no 4_565
H17 C9 3.3894 no 4_565
H17 C24 3.4762 no 2_656
H17 C25 3.3397 no 2_656
H17 H2 2.9484 no 4_565
H17 H3 2.9324 no 4_565
H17 H4 3.4379 no 2_646
H17 H18 3.2642 no 2_656
H17 H19 3.0263 no 2_656
H18 C6 3.1240 no 4_555
H18 C7 3.3049 no 4_555
H18 C22 3.3984 no 2_646
H18 C23 3.3680 no 2_646
H18 H1 2.4251 no 4_555
H18 H2 3.4556 no 3_666
H18 H2 2.7962 no 4_555
H18 H4 3.0943 no 2_646
H18 H16 3.3047 no 2_646
H18 H17 3.2642 no 2_646
H19 O1 2.6457 no 1_545
H19 C23 3.4533 no 2_646
H19 H1 3.0654 no 4_555
H19 H2 3.4072 no 3_666
H19 H2 3.5088 no 4_555
H19 H3 3.0931 no 3_666
H19 H14 3.5500 no 4_555
H19 H16 2.8638 no 1_545
H19 H17 3.0263 no 2_646
H20 O1 2.7280 no 1_545
H20 H2 3.5187 no 3_666
H20 H3 2.8775 no 3_666
H20 H14 3.1000 no 4_555

loop_
_geom_torsion_atom_site_label_1
_geom_torsion_atom_site_label_2
_geom_torsion_atom_site_label_3
_geom_torsion_atom_site_label_4
_geom_torsion
_geom_torsion_publ_flag
C12 O4 C11 O2 4.0(4) no
C12 O4 C11 C2 -177.6(2) no
C14 O5 C13 O3 3.1(4) no
C14 O5 C13 C3 179.9(2) no
O1 C1 C2 C3 -145.5(3) no
O1 C1 C2 C11 -25.8(4) no
O1 C1 C2 C21 92.8(3) no
O1 C1 C10 C5 158.0(3) no
O1 C1 C10 C9 -21.6(5) no
C2 C1 C10 C5 -26.3(4) no
C2 C1 C10 C9 154.1(2) no
C10 C1 C2 C3 38.9(3) no
C10 C1 C2 C11 158.5(2) no
C10 C1 C2 C21 -82.9(3) no
C1 C2 C3 C4 -29.1(4) no
C1 C2 C3 C13 154.2(2) no
C1 C2 C11 O2 100.3(3) no
C1 C2 C11 O4 -78.0(3) no
C1 C2 C21 C22 -56.2(3) no
C1 C2 C21 C26 120.5(3) no
C3 C2 C11 O2 -139.7(3) no
C3 C2 C11 O4 41.9(3) no
C11 C2 C3 C4 -146.0(2) no
C11 C2 C3 C13 37.4(3) no
C3 C2 C21 C22 -176.7(2) no
C3 C2 C21 C26 0.1(3) no
C21 C2 C3 C4 87.6(3) no
C21 C2 C3 C13 -89.1(3) no
C11 C2 C21 C22 57.9(3) no
C11 C2 C21 C26 -125.3(3) no
C21 C2 C11 O2 -13.0(4) no
C21 C2 C11 O4 168.7(2) no
C2 C3 C4 C5 4.3(4) no
C2 C3 C4 C15 -169.9(2) no
C2 C3 C13 O3 35.6(4) no
C2 C3 C13 O5 -141.2(2) no
C4 C3 C13 O3 -141.0(3) no
C4 C3 C13 O5 42.2(4) no
C13 C3 C4 C5 -179.4(2) no
C13 C3 C4 C15 6.4(5) no
C3 C4 C5 C6 -168.5(3) no
C3 C4 C5 C10 11.9(4) no
C3 C4 C15 C16 59.5(4) no
C3 C4 C15 C20 -122.0(3) no
C5 C4 C15 C16 -114.8(3) no
C5 C4 C15 C20 63.7(4) no
C15 C4 C5 C6 6.0(4) no
C15 C4 C5 C10 -173.6(2) no
C4 C5 C6 C7 179.7(3) no
C4 C5 C10 C1 0.1(4) no
C4 C5 C10 C9 179.7(2) no
C6 C5 C10 C1 -179.6(2) no
C6 C5 C10 C9 0.0(4) no
C10 C5 C6 C7 -0.7(4) no
C5 C6 C7 C8 0.2(5) no
C6 C7 C8 C9 1.0(5) no
C7 C8 C9 C10 -1.6(5) no
C8 C9 C10 C1 -179.3(3) no
C8 C9 C10 C5 1.1(5) no
C4 C15 C16 C17 177.9(2) no
C4 C15 C20 C19 -178.5(2) no
C16 C15 C20 C19 -0.0(4) no
C20 C15 C16 C17 -0.6(4) no
C15 C16 C17 C18 0.5(5) no
C16 C17 C18 C19 0.3(5) no
C17 C18 C19 C20 -1.0(5) no
C18 C19 C20 C15 0.8(5) no
C2 C21 C22 C23 176.6(2) no
C2 C21 C26 C25 -176.2(2) no
C22 C21 C26 C25 0.6(4) no
C26 C21 C22 C23 -0.2(4) no
C21 C22 C23 C24 -0.7(4) no
C22 C23 C24 C25 1.2(4) no
C23 C24 C25 C26 -0.8(4) no
C24 C25 C26 C21 -0.1(4) no
